data_7705387
loop_
_publ_author_name
'Hammoud, Joanna'
'Abou-Khalil, Fatima'
'Roisnel, Thierry'
'Dorcet, Vincent'
'Bour, Christophe'
'Gandon, Vincent'
'Leb&#x0153;uf, David'
'Carpentier, Jean-Fran\,cois'
'Sarazin, Yann'

_publ_section_title
;
 Alkaline-earth complexes with macrocyclic-functionalised bis(phenolate)s
 and bis(fluoroalkoxide)s.
;
_journal_issue 37
_journal_name_full 'Dalton transactions (Cambridge, England : 2003)'
_journal_page_first 13017
_journal_page_last 13028
_journal_paper_doi 10.1039/d0dt02573a
_journal_volume 49
_journal_year 2020
_chemical_absolute_configuration ad
_chemical_compound_source 'synthesis as described'
_chemical_formula_moiety 'C22 H32 F12 N2 O6 Sr'
_chemical_formula_sum 'C22 H32 F12 N2 O6 Sr'
_chemical_formula_weight 736.11
_space_group_crystal_system orthorhombic
_space_group_IT_number 33
_space_group_name_Hall 'P 2c -2n'
_space_group_name_H-M_alt 'P n a 21'
_atom_sites_solution_hydrogens geom
_audit_update_record
;
2020-04-06 deposited with the CCDC.	2020-09-07 downloaded from the CCDC.
;
_cell_angle_alpha 90
_cell_angle_beta 90
_cell_angle_gamma 90
_cell_formula_units_Z 4
_cell_length_a 18.982(2)
_cell_length_b 10.4417(12)
_cell_length_c 14.3738(14)
_cell_measurement_reflns_used 9604
_cell_measurement_temperature 150
_cell_measurement_theta_max 27.51
_cell_measurement_theta_min 2.57
_cell_measurement_wavelength 0.71073
_cell_volume 2848.9(5)
_computing_cell_refinement 'APEX3 (Bruker, 2015); SAINT (Bruker, 2014)'
_computing_data_collection 'SAINT (Bruker, 2014)'
_computing_data_reduction 'SAINT (Bruker, 2014)'
_computing_molecular_graphics 'SXGRAPH (Farrugia, 1999), Mercury (CSD, 2016)'
_computing_publication_material 'CRYSCALC (T. Roisnel, local program, 2018)'
_computing_structure_refinement 'SHELXL-2017/1 (Sheldrick, 2017)'
_computing_structure_solution 'SHELXT (Sheldrick, 2015)'
_diffrn_ambient_temperature 150
_diffrn_detector '(CMOS) PHOTON 100'
_diffrn_measured_fraction_theta_full 0.999
_diffrn_measured_fraction_theta_max 0.998
_diffrn_measurement_device_type 'D8 VENTURE Bruker AXS'
_diffrn_measurement_method 'rotation images'
_diffrn_radiation_monochromator 'multilayer monochromator'
_diffrn_radiation_probe x-ray
_diffrn_radiation_source 'Incoatec microfocus sealed tube'
_diffrn_radiation_type MoK\a
_diffrn_radiation_wavelength 0.71073
_diffrn_reflns_av_R_equivalents 0.0559
_diffrn_reflns_av_unetI/netI 0.0343
_diffrn_reflns_limit_h_max 24
_diffrn_reflns_limit_h_min -24
_diffrn_reflns_limit_k_max 13
_diffrn_reflns_limit_k_min -13
_diffrn_reflns_limit_l_max 18
_diffrn_reflns_limit_l_min -18
_diffrn_reflns_number 80868
_diffrn_reflns_theta_full 25.242
_diffrn_reflns_theta_max 27.546
_diffrn_reflns_theta_min 2.226
_exptl_absorpt_coefficient_mu 2.011
_exptl_absorpt_correction_T_max 0.593
_exptl_absorpt_correction_T_min 0.427
_exptl_absorpt_correction_type multi-scan
_exptl_absorpt_process_details
;
  [Sheldrick, G.M. (2014). SADABS Bruker AXS Inc., Madison, Wisconsin, USA]
;
_exptl_crystal_colour colourless
_exptl_crystal_density_diffrn 1.716
_exptl_crystal_description prism
_exptl_crystal_F_000 1488
_exptl_crystal_size_max 0.560
_exptl_crystal_size_mid 0.310
_exptl_crystal_size_min 0.260
_refine_diff_density_max 0.374
_refine_diff_density_min -0.341
_refine_diff_density_rms 0.053
_refine_ls_abs_structure_details
;
Refined as an inversion twin.
;
_refine_ls_abs_structure_Flack 0.015(6)
_refine_ls_extinction_method none
_refine_ls_goodness_of_fit_ref 1.113
_refine_ls_hydrogen_treatment constr
_refine_ls_matrix_type full
_refine_ls_number_parameters 389
_refine_ls_number_reflns 6382
_refine_ls_number_restraints 1
_refine_ls_restrained_S_all 1.113
_refine_ls_R_factor_all 0.0295
_refine_ls_R_factor_gt 0.0248
_refine_ls_shift/su_max 0.009
_refine_ls_shift/su_mean 0.001
_refine_ls_structure_factor_coef Fsqd
_refine_ls_weighting_details 'w=1/[\s^2^(Fo^2^)+(0.0220P)^2^+0.6841P] where P=(Fo^2^+2Fc^2^)/3'
_refine_ls_weighting_scheme calc
_refine_ls_wR_factor_gt 0.0557
_refine_ls_wR_factor_ref 0.0571
_reflns_Friedel_coverage 0.923
_reflns_Friedel_fraction_full 1.000
_reflns_Friedel_fraction_max 0.998
_reflns_number_gt 5898
_reflns_number_total 6382
_reflns_threshold_expression >2sigma(I)
_cod_data_source_file d0dt02573a2.cif
_cod_data_source_block JH010
_cod_depositor_comments 'Adding full bibliography for 7705378--7705389.cif.'
_cod_original_cell_volume 2849.0(6)
_cod_database_code 7705387

loop_
_space_group_symop_operation_xyz
'x, y, z'
'-x+1/2, y+1/2, z+1/2'
'x+1/2, -y+1/2, z'
'-x, -y, z+1/2'

loop_
_atom_site_label
_atom_site_type_symbol
_atom_site_fract_x
_atom_site_fract_y
_atom_site_fract_z
_atom_site_U_iso_or_equiv
_atom_site_adp_type
_atom_site_occupancy
_atom_site_site_symmetry_order
_atom_site_calc_flag
_atom_site_refinement_flags_posn
_atom_site_refinement_flags_adp
_atom_site_refinement_flags_occupancy
_atom_site_disorder_assembly
_atom_site_disorder_group
Sr1 Sr 0.41027(2) 0.59642(2) 0.52077(3) 0.01273(6) Uani 1 1 d . . . . .
N1 N 0.27251(13) 0.4874(2) 0.55569(18) 0.0185(5) Uani 1 1 d . . . . .
C2 C 0.22195(17) 0.5813(3) 0.5942(3) 0.0261(7) Uani 1 1 d . . . . .
H2A H 0.229036 0.588350 0.662266 0.031 Uiso 1 1 calc R U . . .
H2B H 0.173311 0.550679 0.583218 0.031 Uiso 1 1 calc R U . . .
C3 C 0.23096(16) 0.7117(3) 0.5504(3) 0.0273(7) Uani 1 1 d . . . . .
H3A H 0.224323 0.705938 0.482180 0.033 Uiso 1 1 calc R U . . .
H3B H 0.195672 0.772125 0.575715 0.033 Uiso 1 1 calc R U . . .
O4 O 0.30036(11) 0.7553(2) 0.57117(16) 0.0220(5) Uani 1 1 d . . . . .
C5 C 0.30813(17) 0.8907(3) 0.5583(3) 0.0244(7) Uani 1 1 d . . . . .
H5A H 0.269057 0.936927 0.589148 0.029 Uiso 1 1 calc R U . . .
H5B H 0.307418 0.911971 0.491150 0.029 Uiso 1 1 calc R U . . .
C6 C 0.37803(19) 0.9292(3) 0.6008(2) 0.0246(7) Uani 1 1 d . . . . .
H6A H 0.383908 1.023191 0.595690 0.030 Uiso 1 1 calc R U . . .
H6B H 0.378241 0.906542 0.667679 0.030 Uiso 1 1 calc R U . . .
N7 N 0.43723(14) 0.8650(3) 0.55401(19) 0.0194(5) Uani 1 1 d . . . . .
C8 C 0.49998(19) 0.8649(3) 0.6141(3) 0.0271(7) Uani 1 1 d . . . . .
H8A H 0.507736 0.953006 0.637427 0.033 Uiso 1 1 calc R U . . .
H8B H 0.541411 0.841173 0.576032 0.033 Uiso 1 1 calc R U . . .
C9 C 0.4960(2) 0.7752(3) 0.6966(2) 0.0280(7) Uani 1 1 d . . . . .
H9A H 0.536806 0.789039 0.738262 0.034 Uiso 1 1 calc R U . . .
H9B H 0.452298 0.791125 0.732344 0.034 Uiso 1 1 calc R U . . .
O10 O 0.49644(12) 0.6477(2) 0.66187(16) 0.0231(5) Uani 1 1 d . . . . .
C11 C 0.5010(2) 0.5502(3) 0.7327(3) 0.0303(8) Uani 1 1 d . . . . .
H11A H 0.528240 0.583483 0.786211 0.036 Uiso 1 1 calc R U . . .
H11B H 0.526335 0.474895 0.707529 0.036 Uiso 1 1 calc R U . . .
C12 C 0.4302(2) 0.5104(3) 0.7647(2) 0.0293(8) Uani 1 1 d . . . . .
H12A H 0.434113 0.438165 0.808957 0.035 Uiso 1 1 calc R U . . .
H12B H 0.406354 0.582497 0.796463 0.035 Uiso 1 1 calc R U . . .
O13 O 0.39046(13) 0.4719(2) 0.68406(16) 0.0262(5) Uani 1 1 d . . . . .
C14 C 0.3240(2) 0.4213(3) 0.7092(2) 0.0297(8) Uani 1 1 d . . . . .
H14A H 0.296379 0.486674 0.743139 0.036 Uiso 1 1 calc R U . . .
H14B H 0.330366 0.346273 0.750461 0.036 Uiso 1 1 calc R U . . .
C15 C 0.28550(19) 0.3818(3) 0.6219(3) 0.0245(8) Uani 1 1 d . . . . .
H15A H 0.313242 0.314580 0.590055 0.029 Uiso 1 1 calc R U . . .
H15B H 0.239682 0.343762 0.639755 0.029 Uiso 1 1 calc R U . . .
O21 O 0.36995(11) 0.4256(2) 0.42201(16) 0.0247(5) Uani 1 1 d . . . . .
C22 C 0.30452(18) 0.3978(3) 0.3961(2) 0.0192(7) Uani 1 1 d . . . . .
C23 C 0.24492(16) 0.4351(3) 0.4678(2) 0.0209(6) Uani 1 1 d . . . . .
H23A H 0.213529 0.499434 0.438759 0.025 Uiso 1 1 calc R U . . .
H23B H 0.216293 0.358161 0.481558 0.025 Uiso 1 1 calc R U . . .
C24 C 0.2988(2) 0.2522(4) 0.3772(3) 0.0443(11) Uani 1 1 d . . . . .
F25 F 0.31207(18) 0.1842(2) 0.4538(3) 0.0700(9) Uani 1 1 d . . . . .
F26 F 0.23495(14) 0.2147(3) 0.3470(2) 0.0695(10) Uani 1 1 d . . . . .
F27 F 0.34460(15) 0.2128(3) 0.3122(3) 0.0764(11) Uani 1 1 d . . . . .
C28 C 0.2861(2) 0.4677(5) 0.3061(3) 0.0442(10) Uani 1 1 d . . . . .
F29 F 0.21993(14) 0.4498(4) 0.27595(19) 0.0756(10) Uani 1 1 d . . . . .
F30 F 0.32880(16) 0.4379(4) 0.23480(18) 0.0779(11) Uani 1 1 d . . . . .
F31 F 0.2914(2) 0.5934(3) 0.3189(3) 0.0861(12) Uani 1 1 d . . . . .
O41 O 0.48373(16) 0.7114(2) 0.41432(18) 0.0371(7) Uani 1 1 d . . . . .
C42 C 0.47777(19) 0.8339(3) 0.3877(2) 0.0227(7) Uani 1 1 d . . . . .
C43 C 0.45377(19) 0.9309(3) 0.4662(2) 0.0230(7) Uani 1 1 d . . . . .
H43A H 0.491843 0.993900 0.477271 0.028 Uiso 1 1 calc R U . . .
H43B H 0.411640 0.978296 0.444729 0.028 Uiso 1 1 calc R U . . .
C44 C 0.4223(2) 0.8450(5) 0.3100(3) 0.0403(10) Uani 1 1 d . . . . .
F45 F 0.35887(14) 0.8127(3) 0.3438(2) 0.0737(10) Uani 1 1 d . . . . .
F46 F 0.43475(17) 0.7681(3) 0.23816(19) 0.0686(9) Uani 1 1 d . . . . .
F47 F 0.41428(13) 0.9643(3) 0.27516(19) 0.0542(7) Uani 1 1 d . . . . .
C48 C 0.54893(19) 0.8812(3) 0.3491(3) 0.0294(8) Uani 1 1 d . . . . .
F49 F 0.56926(13) 0.8187(2) 0.27206(19) 0.0476(6) Uani 1 1 d . . . . .
F50 F 0.55050(12) 1.00633(19) 0.32784(18) 0.0404(6) Uani 1 1 d . . . . .
F51 F 0.59979(13) 0.8641(3) 0.4119(2) 0.0572(8) Uani 1 1 d . . . . .
O61 O 0.51648(10) 0.44458(18) 0.5139(2) 0.0280(5) Uani 1 1 d . . . . .
C62 C 0.50965(14) 0.3070(2) 0.5148(4) 0.0265(6) Uani 1 1 d . . . . .
H62A H 0.478101 0.278188 0.464089 0.032 Uiso 1 1 calc R U . . .
H62B H 0.490045 0.277534 0.574907 0.032 Uiso 1 1 calc R U . . .
C63 C 0.58288(17) 0.2550(3) 0.5009(3) 0.0307(10) Uani 1 1 d . . . . .
H63A H 0.593556 0.243290 0.433980 0.037 Uiso 1 1 calc R U . . .
H63B H 0.589172 0.172354 0.533550 0.037 Uiso 1 1 calc R U . . .
C64 C 0.62913(16) 0.3601(3) 0.5439(3) 0.0278(8) Uani 1 1 d . . . . .
H64A H 0.633020 0.349536 0.612177 0.033 Uiso 1 1 calc R U . . .
H64B H 0.676926 0.360084 0.516368 0.033 Uiso 1 1 calc R U . . .
C65 C 0.58968(14) 0.4807(2) 0.5194(4) 0.0236(5) Uani 1 1 d . . . . .
H65A H 0.596732 0.546884 0.567857 0.028 Uiso 1 1 calc R U . . .
H65B H 0.606148 0.515128 0.459020 0.028 Uiso 1 1 calc R U . . .

loop_
_atom_site_aniso_label
_atom_site_aniso_U_11
_atom_site_aniso_U_22
_atom_site_aniso_U_33
_atom_site_aniso_U_23
_atom_site_aniso_U_13
_atom_site_aniso_U_12
Sr1 0.01355(10) 0.01205(10) 0.01258(10) -0.00075(15) -0.00050(14) 0.00102(8)
N1 0.0156(12) 0.0205(12) 0.0193(12) -0.0035(10) 0.0020(10) 0.0029(10)
C2 0.0163(15) 0.0324(18) 0.0297(18) -0.0104(14) 0.0060(13) 0.0020(13)
C3 0.0181(15) 0.0287(16) 0.0352(18) -0.0098(13) -0.0060(13) 0.0098(12)
O4 0.0199(11) 0.0170(10) 0.0290(13) -0.0037(9) -0.0040(9) 0.0053(8)
C5 0.0287(17) 0.0177(15) 0.0269(16) -0.0044(12) 0.0017(13) 0.0101(12)
C6 0.0355(19) 0.0174(15) 0.0210(17) -0.0068(12) 0.0002(14) 0.0040(13)
N7 0.0243(13) 0.0158(12) 0.0182(12) -0.0043(10) -0.0008(10) 0.0004(10)
C8 0.0313(18) 0.0212(16) 0.0288(19) -0.0041(14) -0.0087(15) -0.0081(14)
C9 0.038(2) 0.0235(16) 0.0225(17) -0.0079(13) -0.0117(14) 0.0007(14)
O10 0.0312(13) 0.0209(11) 0.0172(11) -0.0026(9) -0.0081(9) -0.0008(9)
C11 0.039(2) 0.0281(17) 0.0241(18) 0.0015(14) -0.0142(15) 0.0056(15)
C12 0.044(2) 0.0276(17) 0.0165(16) 0.0016(14) -0.0076(14) 0.0044(15)
O13 0.0305(12) 0.0324(13) 0.0158(11) 0.0055(10) -0.0030(9) -0.0036(10)
C14 0.0344(19) 0.0346(19) 0.0201(17) 0.0068(14) 0.0048(15) -0.0012(15)
C15 0.0232(17) 0.0255(17) 0.0250(18) 0.0035(14) 0.0072(15) -0.0042(13)
O21 0.0123(10) 0.0379(13) 0.0238(12) -0.0141(10) 0.0004(9) -0.0029(9)
C22 0.0150(15) 0.0223(16) 0.0202(17) -0.0083(13) 0.0010(12) -0.0063(12)
C23 0.0136(14) 0.0258(16) 0.0232(17) -0.0070(13) 0.0002(12) -0.0017(12)
C24 0.034(2) 0.038(2) 0.061(3) -0.031(2) 0.0240(19) -0.0134(17)
F25 0.088(2) 0.0237(12) 0.098(2) 0.0079(14) 0.0306(19) 0.0130(13)
F26 0.0515(16) 0.0681(18) 0.089(2) -0.0548(16) 0.0278(15) -0.0416(14)
F27 0.0587(17) 0.0643(18) 0.106(3) -0.0612(18) 0.0526(17) -0.0246(14)
C28 0.032(2) 0.071(3) 0.029(2) 0.010(2) -0.0005(17) -0.008(2)
F29 0.0337(14) 0.161(3) 0.0323(14) 0.0011(18) -0.0158(11) 0.0060(17)
F30 0.0452(16) 0.164(3) 0.0241(14) 0.0150(17) 0.0094(11) -0.0052(18)
F31 0.087(3) 0.067(2) 0.104(3) 0.051(2) 0.001(2) -0.0033(18)
O41 0.0662(19) 0.0129(10) 0.0321(14) 0.0010(10) 0.0267(13) -0.0031(11)
C42 0.0315(18) 0.0160(15) 0.0207(16) -0.0015(13) 0.0085(13) -0.0048(13)
C43 0.0327(18) 0.0152(14) 0.0210(17) -0.0008(12) 0.0009(14) -0.0029(13)
C44 0.036(2) 0.053(3) 0.032(2) -0.0163(19) 0.0031(16) -0.0093(18)
F45 0.0363(14) 0.108(2) 0.077(2) -0.0463(19) 0.0100(14) -0.0354(16)
F46 0.072(2) 0.095(2) 0.0387(15) -0.0408(16) -0.0006(14) -0.0021(17)
F47 0.0503(16) 0.078(2) 0.0339(14) 0.0057(14) -0.0122(12) 0.0180(14)
C48 0.0276(18) 0.0247(17) 0.036(2) 0.0087(14) 0.0061(15) 0.0003(13)
F49 0.0504(14) 0.0375(13) 0.0548(15) 0.0021(11) 0.0324(12) -0.0013(11)
F50 0.0435(13) 0.0242(11) 0.0535(15) 0.0111(10) 0.0140(11) -0.0092(9)
F51 0.0279(13) 0.0714(18) 0.072(2) 0.0174(16) -0.0106(12) 0.0027(12)
O61 0.0180(9) 0.0163(8) 0.0498(15) -0.0070(14) -0.0071(14) 0.0026(7)
C62 0.0203(13) 0.0163(12) 0.0428(19) -0.0019(19) -0.0052(19) 0.0021(10)
C63 0.0252(16) 0.0217(14) 0.045(3) -0.0043(14) 0.0032(14) 0.0036(12)
C64 0.0164(14) 0.0296(15) 0.037(2) -0.0016(13) 0.0000(12) 0.0033(12)
C65 0.0192(12) 0.0241(12) 0.0276(14) -0.003(2) -0.0020(17) -0.0018(11)

loop_
_atom_type_symbol
_atom_type_description
_atom_type_scat_dispersion_real
_atom_type_scat_dispersion_imag
_atom_type_scat_source
C C 0.0033 0.0016 'International Tables Vol C Tables 4.2.6.8 and 6.1.1.4'
H H 0.0000 0.0000 'International Tables Vol C Tables 4.2.6.8 and 6.1.1.4'
F F 0.0171 0.0103 'International Tables Vol C Tables 4.2.6.8 and 6.1.1.4'
N N 0.0061 0.0033 'International Tables Vol C Tables 4.2.6.8 and 6.1.1.4'
O O 0.0106 0.0060 'International Tables Vol C Tables 4.2.6.8 and 6.1.1.4'
Sr Sr -1.5307 3.2498 'International Tables Vol C Tables 4.2.6.8 and 6.1.1.4'

loop_
_geom_angle_atom_site_label_1
_geom_angle_atom_site_label_2
_geom_angle_atom_site_label_3
_geom_angle
_geom_angle_site_symmetry_1
_geom_angle_site_symmetry_3
_geom_angle_publ_flag
O41 Sr1 O21 100.37(9) . . ?
O41 Sr1 O61 80.08(9) . . ?
O21 Sr1 O61 76.66(8) . . ?
O41 Sr1 O10 91.62(9) . . ?
O21 Sr1 O10 142.68(8) . . ?
O61 Sr1 O10 70.77(8) . . ?
O41 Sr1 O13 151.10(9) . . ?
O21 Sr1 O13 96.40(8) . . ?
O61 Sr1 O13 81.13(9) . . ?
O10 Sr1 O13 61.40(7) . . ?
O41 Sr1 O4 107.85(8) . . ?
O21 Sr1 O4 111.08(7) . . ?
O61 Sr1 O4 166.99(9) . . ?
O10 Sr1 O4 98.26(7) . . ?
O13 Sr1 O4 87.48(7) . . ?
O41 Sr1 N7 61.04(8) . . ?
O21 Sr1 N7 150.87(8) . . ?
O61 Sr1 N7 117.82(7) . . ?
O10 Sr1 N7 64.52(7) . . ?
O13 Sr1 N7 110.29(8) . . ?
O4 Sr1 N7 60.51(7) . . ?
O41 Sr1 N1 146.53(10) . . ?
O21 Sr1 N1 61.53(7) . . ?
O61 Sr1 N1 118.23(7) . . ?
O10 Sr1 N1 120.14(8) . . ?
O13 Sr1 N1 62.34(7) . . ?
O4 Sr1 N1 60.56(7) . . ?
N7 Sr1 N1 120.84(7) . . ?
O41 Sr1 C42 18.24(8) . . ?
O21 Sr1 C42 109.28(8) . . ?
O61 Sr1 C42 97.68(8) . . ?
O10 Sr1 C42 92.92(8) . . ?
O13 Sr1 C42 153.38(8) . . ?
O4 Sr1 C42 89.68(7) . . ?
N7 Sr1 C42 46.81(8) . . ?
N1 Sr1 C42 136.72(8) . . ?
O41 Sr1 C22 108.26(9) . . ?
O21 Sr1 C22 17.77(8) . . ?
O61 Sr1 C22 93.83(8) . . ?
O10 Sr1 C22 152.67(8) . . ?
O13 Sr1 C22 94.70(8) . . ?
O4 Sr1 C22 93.35(7) . . ?
N7 Sr1 C22 141.63(8) . . ?
N1 Sr1 C22 46.98(8) . . ?
C42 Sr1 C22 111.89(9) . . ?
C23 N1 C15 109.6(3) . . ?
C23 N1 C2 109.6(3) . . ?
C15 N1 C2 111.2(3) . . ?
C23 N1 Sr1 108.54(17) . . ?
C15 N1 Sr1 104.74(19) . . ?
C2 N1 Sr1 112.93(19) . . ?
N1 C2 C3 111.6(3) . . ?
N1 C2 H2A 109.3 . . ?
C3 C2 H2A 109.3 . . ?
N1 C2 H2B 109.3 . . ?
C3 C2 H2B 109.3 . . ?
H2A C2 H2B 108.0 . . ?
O4 C3 C2 107.8(3) . . ?
O4 C3 H3A 110.2 . . ?
C2 C3 H3A 110.2 . . ?
O4 C3 H3B 110.2 . . ?
C2 C3 H3B 110.2 . . ?
H3A C3 H3B 108.5 . . ?
C3 O4 C5 112.5(2) . . ?
C3 O4 Sr1 116.83(17) . . ?
C5 O4 Sr1 118.73(18) . . ?
O4 C5 C6 107.4(3) . . ?
O4 C5 H5A 110.2 . . ?
C6 C5 H5A 110.2 . . ?
O4 C5 H5B 110.2 . . ?
C6 C5 H5B 110.2 . . ?
H5A C5 H5B 108.5 . . ?
N7 C6 C5 111.3(3) . . ?
N7 C6 H6A 109.4 . . ?
C5 C6 H6A 109.4 . . ?
N7 C6 H6B 109.4 . . ?
C5 C6 H6B 109.4 . . ?
H6A C6 H6B 108.0 . . ?
C6 N7 C43 110.0(3) . . ?
C6 N7 C8 110.5(3) . . ?
C43 N7 C8 109.4(3) . . ?
C6 N7 Sr1 112.50(19) . . ?
C43 N7 Sr1 110.48(17) . . ?
C8 N7 Sr1 103.86(18) . . ?
N7 C8 C9 114.9(3) . . ?
N7 C8 H8A 108.6 . . ?
C9 C8 H8A 108.6 . . ?
N7 C8 H8B 108.6 . . ?
C9 C8 H8B 108.6 . . ?
H8A C8 H8B 107.5 . . ?
O10 C9 C8 107.7(3) . . ?
O10 C9 H9A 110.2 . . ?
C8 C9 H9A 110.2 . . ?
O10 C9 H9B 110.2 . . ?
C8 C9 H9B 110.2 . . ?
H9A C9 H9B 108.5 . . ?
C9 O10 C11 114.4(3) . . ?
C9 O10 Sr1 116.90(18) . . ?
C11 O10 Sr1 115.66(19) . . ?
O10 C11 C12 111.3(3) . . ?
O10 C11 H11A 109.4 . . ?
C12 C11 H11A 109.4 . . ?
O10 C11 H11B 109.4 . . ?
C12 C11 H11B 109.4 . . ?
H11A C11 H11B 108.0 . . ?
O13 C12 C11 107.7(3) . . ?
O13 C12 H12A 110.2 . . ?
C11 C12 H12A 110.2 . . ?
O13 C12 H12B 110.2 . . ?
C11 C12 H12B 110.2 . . ?
H12A C12 H12B 108.5 . . ?
C14 O13 C12 111.5(3) . . ?
C14 O13 Sr1 121.63(19) . . ?
C12 O13 Sr1 119.39(19) . . ?
O13 C14 C15 108.8(3) . . ?
O13 C14 H14A 109.9 . . ?
C15 C14 H14A 109.9 . . ?
O13 C14 H14B 109.9 . . ?
C15 C14 H14B 109.9 . . ?
H14A C14 H14B 108.3 . . ?
N1 C15 C14 114.4(3) . . ?
N1 C15 H15A 108.7 . . ?
C14 C15 H15A 108.7 . . ?
N1 C15 H15B 108.7 . . ?
C14 C15 H15B 108.7 . . ?
H15A C15 H15B 107.6 . . ?
C22 O21 Sr1 128.68(19) . . ?
O21 C22 C28 110.3(3) . . ?
O21 C22 C24 109.2(3) . . ?
C28 C22 C24 107.7(3) . . ?
O21 C22 C23 115.7(3) . . ?
C28 C22 C23 105.7(3) . . ?
C24 C22 C23 107.9(3) . . ?
C28 C22 Sr1 106.9(2) . . ?
C24 C22 Sr1 137.2(3) . . ?
C23 C22 Sr1 85.93(17) . . ?
N1 C23 C22 113.3(2) . . ?
N1 C23 H23A 108.9 . . ?
C22 C23 H23A 108.9 . . ?
N1 C23 H23B 108.9 . . ?
C22 C23 H23B 108.9 . . ?
H23A C23 H23B 107.7 . . ?
F25 C24 F27 106.8(4) . . ?
F25 C24 F26 106.3(4) . . ?
F27 C24 F26 105.6(3) . . ?
F25 C24 C22 111.4(3) . . ?
F27 C24 C22 112.2(3) . . ?
F26 C24 C22 114.0(4) . . ?
F31 C28 F29 104.7(4) . . ?
F31 C28 F30 106.8(4) . . ?
F29 C28 F30 106.6(4) . . ?
F31 C28 C22 109.7(4) . . ?
F29 C28 C22 114.9(3) . . ?
F30 C28 C22 113.4(4) . . ?
C42 O41 Sr1 127.8(2) . . ?
O41 C42 C48 109.6(3) . . ?
O41 C42 C44 109.7(3) . . ?
C48 C42 C44 108.3(3) . . ?
O41 C42 C43 115.5(3) . . ?
C48 C42 C43 107.7(3) . . ?
C44 C42 C43 105.8(3) . . ?
C48 C42 Sr1 140.4(2) . . ?
C44 C42 Sr1 101.9(2) . . ?
C43 C42 Sr1 87.52(17) . . ?
N7 C43 C42 111.9(2) . . ?
N7 C43 H43A 109.2 . . ?
C42 C43 H43A 109.2 . . ?
N7 C43 H43B 109.2 . . ?
C42 C43 H43B 109.2 . . ?
H43A C43 H43B 107.9 . . ?
F46 C44 F45 106.8(3) . . ?
F46 C44 F47 106.8(4) . . ?
F45 C44 F47 105.4(4) . . ?
F46 C44 C42 113.3(4) . . ?
F45 C44 C42 109.5(4) . . ?
F47 C44 C42 114.6(3) . . ?
F51 C48 F50 105.5(3) . . ?
F51 C48 F49 106.6(3) . . ?
F50 C48 F49 106.2(3) . . ?
F51 C48 C42 110.4(3) . . ?
F50 C48 C42 114.4(3) . . ?
F49 C48 C42 113.2(3) . . ?
C62 O61 C65 110.29(19) . . ?
C62 O61 Sr1 122.98(15) . . ?
C65 O61 Sr1 126.37(15) . . ?
O61 C62 C63 106.0(2) . . ?
O61 C62 H62A 110.5 . . ?
C63 C62 H62A 110.5 . . ?
O61 C62 H62B 110.5 . . ?
C63 C62 H62B 110.5 . . ?
H62A C62 H62B 108.7 . . ?
C62 C63 C64 102.5(3) . . ?
C62 C63 H63A 111.3 . . ?
C64 C63 H63A 111.3 . . ?
C62 C63 H63B 111.3 . . ?
C64 C63 H63B 111.3 . . ?
H63A C63 H63B 109.2 . . ?
C65 C64 C63 102.6(3) . . ?
C65 C64 H64A 111.2 . . ?
C63 C64 H64A 111.2 . . ?
C65 C64 H64B 111.2 . . ?
C63 C64 H64B 111.2 . . ?
H64A C64 H64B 109.2 . . ?
O61 C65 C64 105.8(2) . . ?
O61 C65 H65A 110.6 . . ?
C64 C65 H65A 110.6 . . ?
O61 C65 H65B 110.6 . . ?
C64 C65 H65B 110.6 . . ?
H65A C65 H65B 108.7 . . ?

loop_
_geom_bond_atom_site_label_1
_geom_bond_atom_site_label_2
_geom_bond_distance
_geom_bond_site_symmetry_2
_geom_bond_publ_flag
Sr1 O41 2.393(2) . ?
Sr1 O21 2.404(2) . ?
Sr1 O61 2.5666(19) . ?
Sr1 O10 2.660(2) . ?
Sr1 O13 2.709(2) . ?
Sr1 O4 2.762(2) . ?
Sr1 N7 2.891(3) . ?
Sr1 N1 2.896(3) . ?
Sr1 C42 3.384(3) . ?
Sr1 C22 3.397(3) . ?
N1 C23 1.473(4) . ?
N1 C15 1.477(4) . ?
N1 C2 1.480(4) . ?
C2 C3 1.509(5) . ?
C2 H2A 0.9900 . ?
C2 H2B 0.9900 . ?
C3 O4 1.425(4) . ?
C3 H3A 0.9900 . ?
C3 H3B 0.9900 . ?
O4 C5 1.434(4) . ?
C5 C6 1.515(5) . ?
C5 H5A 0.9900 . ?
C5 H5B 0.9900 . ?
C6 N7 1.471(4) . ?
C6 H6A 0.9900 . ?
C6 H6B 0.9900 . ?
N7 C43 1.471(4) . ?
N7 C8 1.472(4) . ?
C8 C9 1.512(5) . ?
C8 H8A 0.9900 . ?
C8 H8B 0.9900 . ?
C9 O10 1.422(4) . ?
C9 H9A 0.9900 . ?
C9 H9B 0.9900 . ?
O10 C11 1.442(4) . ?
C11 C12 1.480(6) . ?
C11 H11A 0.9900 . ?
C11 H11B 0.9900 . ?
C12 O13 1.439(4) . ?
C12 H12A 0.9900 . ?
C12 H12B 0.9900 . ?
O13 C14 1.414(4) . ?
C14 C15 1.510(5) . ?
C14 H14A 0.9900 . ?
C14 H14B 0.9900 . ?
C15 H15A 0.9900 . ?
C15 H15B 0.9900 . ?
O21 C22 1.328(4) . ?
C22 C28 1.526(5) . ?
C22 C24 1.548(5) . ?
C22 C23 1.578(4) . ?
C23 H23A 0.9900 . ?
C23 H23B 0.9900 . ?
C24 F25 1.334(6) . ?
C24 F27 1.341(4) . ?
C24 F26 1.346(5) . ?
C28 F31 1.329(6) . ?
C28 F29 1.342(5) . ?
C28 F30 1.343(5) . ?
O41 C42 1.340(4) . ?
C42 C48 1.542(5) . ?
C42 C44 1.539(6) . ?
C42 C43 1.584(5) . ?
C43 H43A 0.9900 . ?
C43 H43B 0.9900 . ?
C44 F46 1.330(5) . ?
C44 F45 1.341(5) . ?
C44 F47 1.351(6) . ?
C48 F51 1.333(5) . ?
C48 F50 1.342(4) . ?
C48 F49 1.342(5) . ?
O61 C62 1.442(3) . ?
O61 C65 1.442(3) . ?
C62 C63 1.506(4) . ?
C62 H62A 0.9900 . ?
C62 H62B 0.9900 . ?
C63 C64 1.536(5) . ?
C63 H63A 0.9900 . ?
C63 H63B 0.9900 . ?
C64 C65 1.507(4) . ?
C64 H64A 0.9900 . ?
C64 H64B 0.9900 . ?
C65 H65A 0.9900 . ?
C65 H65B 0.9900 . ?
